data_7159002
loop_
_publ_author_name
'Gorai, Ananta'
'Chakraborti, Gargi'
'Basak, Soumya Jyoti'
'Dash, Jyotirmayee'

_publ_section_title
;
 Diastereoselective Reversible C-C Bond Exchange of
 Oxindole-Thiazolidinediones for Dynamic Combinatorial Chemistry
;
_journal_name_full 'Organic &amp; Biomolecular Chemistry'
_journal_paper_doi 10.1039/D2OB01993K
_journal_year 2022
_chemical_formula_sum 'C18 H16 N2 O3'
_chemical_formula_weight 308.33
_space_group_crystal_system monoclinic
_space_group_IT_number 14
_space_group_name_Hall '-P 2ybc'
_space_group_name_H-M_alt 'P 1 21/c 1'
_atom_sites_solution_hydrogens geom
_audit_creation_method SHELXL-2016/6
_audit_update_record
;
2022-05-03 deposited with the CCDC.	2022-11-10 downloaded from the CCDC.
;
_cell_angle_alpha 90
_cell_angle_beta 109.0350(10)
_cell_angle_gamma 90
_cell_formula_units_Z 4
_cell_length_a 11.9951(3)
_cell_length_b 8.5493(2)
_cell_length_c 15.5588(4)
_cell_measurement_reflns_used 6312
_cell_measurement_temperature 111(2)
_cell_measurement_theta_max 25.03
_cell_measurement_theta_min 3.53
_cell_volume 1508.30(7)
_computing_cell_refinement 'Bruker SAINT'
_computing_data_collection 'Bruker APEX3'
_computing_data_reduction 'Bruker SAINT'
_computing_molecular_graphics 'Bruker SHELXTL'
_computing_publication_material 'Bruker SHELXTL'
_computing_structure_refinement 'SHELXL-2016/6 (Sheldrick, 2016)'
_computing_structure_solution 'SHELXT 2014/5 (Sheldrick, 2014)'
_diffrn_ambient_temperature 111(2)
_diffrn_measured_fraction_theta_full 0.991
_diffrn_measured_fraction_theta_max 0.991
_diffrn_measurement_device_type 'Bruker APEX-III CMOS'
_diffrn_measurement_method '\f and \w scans'
_diffrn_radiation_type MoK\a
_diffrn_radiation_wavelength 0.71073
_diffrn_reflns_av_R_equivalents 0.0359
_diffrn_reflns_av_unetI/netI 0.0275
_diffrn_reflns_Laue_measured_fraction_full 0.991
_diffrn_reflns_Laue_measured_fraction_max 0.991
_diffrn_reflns_limit_h_max 14
_diffrn_reflns_limit_h_min -14
_diffrn_reflns_limit_k_max 10
_diffrn_reflns_limit_k_min -10
_diffrn_reflns_limit_l_max 18
_diffrn_reflns_limit_l_min -17
_diffrn_reflns_number 12703
_diffrn_reflns_point_group_measured_fraction_full 0.991
_diffrn_reflns_point_group_measured_fraction_max 0.991
_diffrn_reflns_theta_full 25.000
_diffrn_reflns_theta_max 25.000
_diffrn_reflns_theta_min 3.528
_diffrn_source 'Fine focus sealed tube'
_exptl_absorpt_coefficient_mu 0.094
_exptl_absorpt_correction_type multi-scan
_exptl_absorpt_process_details SADABS
_exptl_crystal_colour colourless
_exptl_crystal_density_diffrn 1.358
_exptl_crystal_description block
_exptl_crystal_F_000 648
_exptl_crystal_size_max .20
_exptl_crystal_size_mid .16
_exptl_crystal_size_min .14
_exptl_transmission_factor_max .7452
_exptl_transmission_factor_min .7003
_refine_diff_density_max 0.296
_refine_diff_density_min -0.205
_refine_diff_density_rms 0.039
_refine_ls_extinction_method none
_refine_ls_goodness_of_fit_ref 1.057
_refine_ls_hydrogen_treatment constr
_refine_ls_matrix_type full
_refine_ls_number_parameters 211
_refine_ls_number_reflns 2637
_refine_ls_number_restraints 0
_refine_ls_restrained_S_all 1.057
_refine_ls_R_factor_all 0.0447
_refine_ls_R_factor_gt 0.0372
_refine_ls_shift/su_max 0.000
_refine_ls_shift/su_mean 0.000
_refine_ls_structure_factor_coef Fsqd
_refine_ls_weighting_details 'w=1/[\s^2^(Fo^2^)+(0.0347P)^2^+0.8674P] where P=(Fo^2^+2Fc^2^)/3'
_refine_ls_weighting_scheme calc
_refine_ls_wR_factor_gt 0.0881
_refine_ls_wR_factor_ref 0.0947
_reflns_Friedel_coverage 0.000
_reflns_number_gt 2275
_reflns_number_total 2637
_reflns_threshold_expression 'I > 2\s(I)'
_cod_data_source_file d2ob01993k2.cif
_cod_data_source_block TEST7_a
_cod_original_sg_symbol_H-M 'P 21/c'
_cod_database_code 7159002
_shelx_shelxl_version_number 2016/6
_shelx_space_group_comment
;
The symmetry employed for this shelxl refinement is uniquely defined
by the following loop, which should always be used as a source of
symmetry information in preference to the above space-group names.
They are only intended as comments.
;

loop_
_space_group_symop_operation_xyz
'x, y, z'
'-x, y+1/2, -z+1/2'
'-x, -y, -z'
'x, -y-1/2, z-1/2'

loop_
_atom_site_label
_atom_site_type_symbol
_atom_site_fract_x
_atom_site_fract_y
_atom_site_fract_z
_atom_site_U_iso_or_equiv
_atom_site_adp_type
_atom_site_occupancy
_atom_site_site_symmetry_order
_atom_site_calc_flag
_atom_site_refinement_flags_posn
_atom_site_refinement_flags_adp
_atom_site_refinement_flags_occupancy
_atom_site_disorder_assembly
_atom_site_disorder_group
O1 O 0.12071(9) 0.69179(13) 0.50317(7) 0.0258(3) Uani 1 1 d . . . . .
H1 H 0.048748 0.669552 0.488964 0.039 Uiso 1 1 calc R U . . .
O002 O 0.22807(10) 0.41195(13) 0.75377(7) 0.0288(3) Uani 1 1 d . . . . .
O003 O 0.11289(9) 0.34475(13) 0.52972(7) 0.0276(3) Uani 1 1 d . . . . .
N004 N 0.22361(11) 0.65850(15) 0.81146(8) 0.0225(3) Uani 1 1 d . . . . .
N005 N 0.31024(11) 0.40219(15) 0.57699(9) 0.0238(3) Uani 1 1 d . . . . .
C006 C 0.31152(13) 0.66205(18) 0.61509(10) 0.0205(3) Uani 1 1 d . . . . .
C007 C 0.19618(13) 0.54764(17) 0.74477(10) 0.0206(3) Uani 1 1 d . . . . .
C008 C 0.17363(13) 0.80428(17) 0.77792(10) 0.0213(3) Uani 1 1 d . . . . .
C009 C 0.12210(13) 0.62642(17) 0.65611(10) 0.0206(3) Uani 1 1 d . . . . .
H009 H 0.042369 0.576676 0.633424 0.025 Uiso 1 1 calc R U . . .
C00A C 0.11102(13) 0.79215(17) 0.68542(10) 0.0210(3) Uani 1 1 d . . . . .
C00B C 0.38157(13) 0.53472(18) 0.60964(10) 0.0229(3) Uani 1 1 d . . . . .
C00C C 0.36337(13) 0.80506(18) 0.64482(10) 0.0233(3) Uani 1 1 d . . . . .
H00C H 0.316576 0.892750 0.648653 0.028 Uiso 1 1 calc R U . . .
C00D C 0.19474(13) 0.43603(18) 0.56107(10) 0.0224(3) Uani 1 1 d . . . . .
C00E C 0.05309(14) 0.92212(19) 0.63756(11) 0.0263(4) Uani 1 1 d . . . . .
H00E H 0.008476 0.914967 0.574812 0.032 Uiso 1 1 calc R U . . .
C00F C 0.18419(13) 0.61089(17) 0.58337(10) 0.0208(3) Uani 1 1 d . . . . .
C00G C 0.12594(14) 1.07292(19) 0.77671(12) 0.0295(4) Uani 1 1 d . . . . .
H00G H 0.130950 1.170253 0.807204 0.035 Uiso 1 1 calc R U . . .
C00H C 0.18172(14) 0.94392(19) 0.82474(11) 0.0265(4) Uani 1 1 d . . . . .
H00H H 0.224343 0.950466 0.887903 0.032 Uiso 1 1 calc R U . . .
C00I C 0.48550(14) 0.81846(19) 0.66909(11) 0.0270(4) Uani 1 1 d . . . . .
H00I H 0.522290 0.916297 0.689265 0.032 Uiso 1 1 calc R U . . .
C00J C 0.55403(14) 0.6897(2) 0.66402(11) 0.0293(4) Uani 1 1 d . . . . .
H00J H 0.637285 0.700575 0.681726 0.035 Uiso 1 1 calc R U . . .
C00K C 0.50274(14) 0.54497(19) 0.63343(11) 0.0279(4) Uani 1 1 d . . . . .
H00K H 0.549200 0.457187 0.629150 0.033 Uiso 1 1 calc R U . . .
C00L C 0.06243(15) 1.06354(19) 0.68445(12) 0.0307(4) Uani 1 1 d . . . . .
H00L H 0.024915 1.154392 0.652911 0.037 Uiso 1 1 calc R U . . .
C00M C 0.35399(15) 0.2481(2) 0.56470(13) 0.0343(4) Uani 1 1 d . . . . .
H00A H 0.287690 0.174955 0.543738 0.051 Uiso 1 1 calc R U . . .
H00B H 0.409160 0.211402 0.622669 0.051 Uiso 1 1 calc R U . . .
H00D H 0.394607 0.253977 0.519411 0.051 Uiso 1 1 calc R U . . .
C00N C 0.29264(15) 0.6255(2) 0.90544(11) 0.0310(4) Uani 1 1 d . . . . .
H00F H 0.242659 0.636836 0.943872 0.046 Uiso 1 1 calc R U . . .
H00M H 0.358756 0.699030 0.925602 0.046 Uiso 1 1 calc R U . . .
H00N H 0.323053 0.518308 0.910191 0.046 Uiso 1 1 calc R U . . .

loop_
_atom_site_aniso_label
_atom_site_aniso_U_11
_atom_site_aniso_U_22
_atom_site_aniso_U_33
_atom_site_aniso_U_23
_atom_site_aniso_U_13
_atom_site_aniso_U_12
O1 0.0207(6) 0.0325(6) 0.0221(6) 0.0043(4) 0.0042(4) -0.0013(5)
O002 0.0334(6) 0.0213(6) 0.0328(6) 0.0044(5) 0.0126(5) 0.0052(5)
O003 0.0228(6) 0.0274(6) 0.0302(6) -0.0048(5) 0.0054(5) -0.0057(5)
N004 0.0247(7) 0.0223(7) 0.0208(7) 0.0034(5) 0.0080(5) 0.0043(5)
N005 0.0207(7) 0.0214(7) 0.0298(7) -0.0049(5) 0.0091(5) -0.0014(5)
C006 0.0201(8) 0.0243(8) 0.0175(7) 0.0019(6) 0.0068(6) -0.0005(6)
C007 0.0190(7) 0.0200(8) 0.0255(8) 0.0024(6) 0.0109(6) 0.0014(6)
C008 0.0200(7) 0.0215(8) 0.0262(8) 0.0041(6) 0.0126(6) 0.0013(6)
C009 0.0170(7) 0.0218(8) 0.0238(8) 0.0010(6) 0.0077(6) -0.0003(6)
C00A 0.0190(7) 0.0212(8) 0.0256(8) 0.0028(6) 0.0109(6) 0.0007(6)
C00B 0.0227(8) 0.0250(8) 0.0215(8) -0.0013(6) 0.0081(6) -0.0028(6)
C00C 0.0241(8) 0.0239(8) 0.0226(8) 0.0000(6) 0.0086(6) -0.0003(6)
C00D 0.0224(8) 0.0256(8) 0.0189(7) -0.0001(6) 0.0064(6) -0.0019(7)
C00E 0.0265(8) 0.0263(8) 0.0284(9) 0.0073(7) 0.0123(7) 0.0041(7)
C00F 0.0192(7) 0.0225(8) 0.0199(8) 0.0017(6) 0.0053(6) -0.0003(6)
C00G 0.0305(9) 0.0205(8) 0.0466(10) -0.0048(7) 0.0252(8) -0.0026(7)
C00H 0.0264(8) 0.0278(9) 0.0301(9) -0.0040(7) 0.0157(7) -0.0042(7)
C00I 0.0257(8) 0.0272(9) 0.0277(9) -0.0054(6) 0.0081(7) -0.0078(7)
C00J 0.0191(8) 0.0350(9) 0.0336(9) -0.0035(7) 0.0083(7) -0.0049(7)
C00K 0.0204(8) 0.0283(9) 0.0356(9) -0.0026(7) 0.0103(7) 0.0015(7)
C00L 0.0338(9) 0.0218(8) 0.0430(10) 0.0094(7) 0.0214(8) 0.0075(7)
C00M 0.0299(9) 0.0245(9) 0.0493(11) -0.0087(8) 0.0141(8) -0.0007(7)
C00N 0.0378(10) 0.0323(9) 0.0221(8) 0.0044(7) 0.0088(7) 0.0090(8)

loop_
_atom_type_symbol
_atom_type_description
_atom_type_scat_dispersion_real
_atom_type_scat_dispersion_imag
_atom_type_scat_source
C C 0.0033 0.0016 'International Tables Vol C Tables 4.2.6.8 and 6.1.1.4'
H H 0.0000 0.0000 'International Tables Vol C Tables 4.2.6.8 and 6.1.1.4'
N N 0.0061 0.0033 'International Tables Vol C Tables 4.2.6.8 and 6.1.1.4'
O O 0.0106 0.0060 'International Tables Vol C Tables 4.2.6.8 and 6.1.1.4'

loop_
_geom_angle_atom_site_label_1
_geom_angle_atom_site_label_2
_geom_angle_atom_site_label_3
_geom_angle
_geom_angle_site_symmetry_1
_geom_angle_site_symmetry_3
_geom_angle_publ_flag
C00F O1 H1 109.5 . . ?
C007 N004 C008 111.43(12) . . ?
C007 N004 C00N 123.17(13) . . ?
C008 N004 C00N 125.37(13) . . ?
C00D N005 C00B 110.96(12) . . ?
C00D N005 C00M 124.07(13) . . ?
C00B N005 C00M 124.94(13) . . ?
C00C C006 C00B 119.80(14) . . ?
C00C C006 C00F 131.56(14) . . ?
C00B C006 C00F 108.64(13) . . ?
O002 C007 N004 125.94(14) . . ?
O002 C007 C009 126.28(14) . . ?
N004 C007 C009 107.74(12) . . ?
C00H C008 C00A 121.94(14) . . ?
C00H C008 N004 128.30(14) . . ?
C00A C008 N004 109.76(13) . . ?
C00A C009 C007 102.90(12) . . ?
C00A C009 C00F 114.34(12) . . ?
C007 C009 C00F 110.13(12) . . ?
C00A C009 H009 109.7 . . ?
C007 C009 H009 109.7 . . ?
C00F C009 H009 109.7 . . ?
C00E C00A C008 120.03(14) . . ?
C00E C00A C009 131.82(14) . . ?
C008 C00A C009 108.14(13) . . ?
C00K C00B C006 122.45(14) . . ?
C00K C00B N005 127.54(14) . . ?
C006 C00B N005 110.01(13) . . ?
C006 C00C C00I 118.84(14) . . ?
C006 C00C H00C 120.6 . . ?
C00I C00C H00C 120.6 . . ?
O003 C00D N005 125.12(14) . . ?
O003 C00D C00F 126.23(14) . . ?
N005 C00D C00F 108.54(12) . . ?
C00A C00E C00L 118.08(15) . . ?
C00A C00E H00E 121.0 . . ?
C00L C00E H00E 121.0 . . ?
O1 C00F C006 110.10(12) . . ?
O1 C00F C00D 109.54(12) . . ?
C006 C00F C00D 101.84(12) . . ?
O1 C00F C009 110.73(12) . . ?
C006 C00F C009 114.37(12) . . ?
C00D C00F C009 109.87(12) . . ?
C00H C00G C00L 121.31(15) . . ?
C00H C00G H00G 119.3 . . ?
C00L C00G H00G 119.3 . . ?
C00G C00H C008 117.80(15) . . ?
C00G C00H H00H 121.1 . . ?
C008 C00H H00H 121.1 . . ?
C00J C00I C00C 120.53(15) . . ?
C00J C00I H00I 119.7 . . ?
C00C C00I H00I 119.7 . . ?
C00I C00J C00K 121.22(14) . . ?
C00I C00J H00J 119.4 . . ?
C00K C00J H00J 119.4 . . ?
C00B C00K C00J 117.16(15) . . ?
C00B C00K H00K 121.4 . . ?
C00J C00K H00K 121.4 . . ?
C00G C00L C00E 120.82(15) . . ?
C00G C00L H00L 119.6 . . ?
C00E C00L H00L 119.6 . . ?
N005 C00M H00A 109.5 . . ?
N005 C00M H00B 109.5 . . ?
H00A C00M H00B 109.5 . . ?
N005 C00M H00D 109.5 . . ?
H00A C00M H00D 109.5 . . ?
H00B C00M H00D 109.5 . . ?
N004 C00N H00F 109.5 . . ?
N004 C00N H00M 109.5 . . ?
H00F C00N H00M 109.5 . . ?
N004 C00N H00N 109.5 . . ?
H00F C00N H00N 109.5 . . ?
H00M C00N H00N 109.5 . . ?

loop_
_geom_bond_atom_site_label_1
_geom_bond_atom_site_label_2
_geom_bond_distance
_geom_bond_site_symmetry_2
_geom_bond_publ_flag
O1 C00F 1.4126(18) . ?
O1 H1 0.8400 . ?
O002 C007 1.2152(18) . ?
O003 C00D 1.2240(18) . ?
N004 C007 1.364(2) . ?
N004 C008 1.4074(19) . ?
N004 C00N 1.454(2) . ?
N005 C00D 1.357(2) . ?
N005 C00B 1.4108(19) . ?
N005 C00M 1.454(2) . ?
C006 C00C 1.381(2) . ?
C006 C00B 1.394(2) . ?
C006 C00F 1.509(2) . ?
C007 C009 1.532(2) . ?
C008 C00H 1.385(2) . ?
C008 C00A 1.393(2) . ?
C009 C00A 1.508(2) . ?
C009 C00F 1.550(2) . ?
C009 H009 1.0000 . ?
C00A C00E 1.391(2) . ?
C00B C00K 1.381(2) . ?
C00C C00I 1.393(2) . ?
C00C H00C 0.9500 . ?
C00D C00F 1.549(2) . ?
C00E C00L 1.398(2) . ?
C00E H00E 0.9500 . ?
C00G C00H 1.377(2) . ?
C00G C00L 1.391(2) . ?
C00G H00G 0.9500 . ?
C00H H00H 0.9500 . ?
C00I C00J 1.391(2) . ?
C00I H00I 0.9500 . ?
C00J C00K 1.395(2) . ?
C00J H00J 0.9500 . ?
C00K H00K 0.9500 . ?
C00L H00L 0.9500 . ?
C00M H00A 0.9800 . ?
C00M H00B 0.9800 . ?
C00M H00D 0.9800 . ?
C00N H00F 0.9800 . ?
C00N H00M 0.9800 . ?
C00N H00N 0.9800 . ?
